data_7224345
loop_
_publ_author_name
'Cui, Yan-Hui'
'Liang, Xiao-Xiao'
'Gu, Jin-Zhong'
'Wu, Jiang'
'Kirillov, Alexander M.'

_publ_section_title
;
 Self-assembly synthesis, structural features, reversible
 temperature-induced dehydration/hydration, and magnetic and luminescence
 properties of lanthanide(iii) compounds derived from 5-fluoronicotinic
 acid
;
_journal_issue 13
_journal_name_full CrystEngComm
_journal_page_first 2303
_journal_paper_doi 10.1039/C6CE00040A
_journal_volume 18
_journal_year 2016
_chemical_formula_sum 'C18 H17 Eu F3 N3 O10'
_chemical_formula_weight 644.31
_chemical_name_systematic
; 
 ? 
;
_space_group_IT_number 2
_symmetry_cell_setting triclinic
_symmetry_space_group_name_Hall '-P 1'
_symmetry_space_group_name_H-M 'P -1'
_atom_sites_solution_hydrogens geom
_atom_sites_solution_primary direct
_atom_sites_solution_secondary difmap
_audit_creation_method SHELXL-97
_audit_update_record
;
2015-10-30 deposited with the CCDC.
2016-02-22 downloaded from the CCDC.
;
_cell_angle_alpha 74.644(5)
_cell_angle_beta 77.629(5)
_cell_angle_gamma 76.699(5)
_cell_formula_units_Z 2
_cell_length_a 6.7955(4)
_cell_length_b 12.8007(8)
_cell_length_c 13.6033(9)
_cell_measurement_temperature 293(2)
_cell_volume 1095.54(12)
_computing_cell_refinement 'Bruker SAINT'
_computing_data_collection 'Bruker APEX2'
_computing_data_reduction 'Bruker SAINT'
_computing_molecular_graphics 'Bruker SHELXTL'
_computing_publication_material 'Bruker SHELXTL'
_computing_structure_refinement 'SHELXL-97 (Sheldrick, 2008)'
_computing_structure_solution 'SHELXS-97 (Sheldrick, 2008)'
_diffrn_ambient_temperature 293(2)
_diffrn_measured_fraction_theta_full 0.997
_diffrn_measured_fraction_theta_max 0.997
_diffrn_measurement_device_type 'Bruker APE-II CCD'
_diffrn_measurement_method '\f and \w scans'
_diffrn_radiation_monochromator graphite
_diffrn_radiation_source 'fine-focus sealed tube'
_diffrn_radiation_type MoK\a
_diffrn_radiation_wavelength 0.71073
_diffrn_reflns_av_R_equivalents 0.0326
_diffrn_reflns_av_sigmaI/netI 0.0595
_diffrn_reflns_limit_h_max 7
_diffrn_reflns_limit_h_min -8
_diffrn_reflns_limit_k_max 15
_diffrn_reflns_limit_k_min -14
_diffrn_reflns_limit_l_max 16
_diffrn_reflns_limit_l_min -10
_diffrn_reflns_number 6796
_diffrn_reflns_theta_full 25.05
_diffrn_reflns_theta_max 25.05
_diffrn_reflns_theta_min 3.36
_exptl_absorpt_coefficient_mu 2.949
_exptl_absorpt_correction_T_max 0.5379
_exptl_absorpt_correction_T_min 0.4923
_exptl_absorpt_correction_type multi-scan
_exptl_crystal_colour colourless
_exptl_crystal_density_diffrn 1.953
_exptl_crystal_density_method 'not measured'
_exptl_crystal_description block
_exptl_crystal_F_000 632
_exptl_crystal_size_max 0.28
_exptl_crystal_size_mid 0.27
_exptl_crystal_size_min 0.24
_refine_diff_density_max 0.506
_refine_diff_density_min -0.637
_refine_diff_density_rms 0.117
_refine_ls_extinction_method none
_refine_ls_goodness_of_fit_ref 1.038
_refine_ls_hydrogen_treatment mixed
_refine_ls_matrix_type full
_refine_ls_number_parameters 322
_refine_ls_number_reflns 3861
_refine_ls_number_restraints 0
_refine_ls_restrained_S_all 1.038
_refine_ls_R_factor_all 0.0369
_refine_ls_R_factor_gt 0.0311
_refine_ls_shift/su_max 0.003
_refine_ls_shift/su_mean 0.000
_refine_ls_structure_factor_coef Fsqd
_refine_ls_weighting_details 'calc w=1/[\s^2^(Fo^2^)+(0.0194P)^2^+0.0000P] where P=(Fo^2^+2Fc^2^)/3'
_refine_ls_weighting_scheme calc
_refine_ls_wR_factor_gt 0.0584
_refine_ls_wR_factor_ref 0.0630
_reflns_number_gt 3445
_reflns_number_total 3861
_reflns_threshold_expression >2sigma(I)
_cod_data_source_file c6ce00040a2.cif
_cod_data_source_block 229-11eu
_cod_depositor_comments
;
The following automatic conversions were performed:

'_symmetry_cell_setting' value 'Triclinic' changed to 'triclinic'
according to
/usr/data/users/saulius/crontab/automatic-downloads/rss-feeds/RSC/lib/dictionaries/cif_core.dic
dictionary named 'cif_core.dic' version 2.4.2 from 2011-04-26.

Automatic conversion script
Id: cif_fix_values 4268 2015-11-12 08:31:59Z antanas 

 Adding full bibliography for 7224342--7224349.cif.
;
_cod_original_sg_symbol_H-M P-1
_cod_database_code 7224345

loop_
_symmetry_equiv_pos_as_xyz
'x, y, z'
'-x, -y, -z'

loop_
_atom_site_label
_atom_site_type_symbol
_atom_site_fract_x
_atom_site_fract_y
_atom_site_fract_z
_atom_site_U_iso_or_equiv
_atom_site_adp_type
_atom_site_occupancy
_atom_site_symmetry_multiplicity
_atom_site_calc_flag
_atom_site_refinement_flags
Eu1 Eu 0.31949(3) 0.384851(18) 0.374110(17) 0.01983(8) Uani 1 1 d .
O1 O 0.3692(5) 0.3341(3) 0.5756(3) 0.0386(9) Uani 1 1 d .
O2 O 0.4932(5) 0.2108(3) 0.4814(3) 0.0383(9) Uani 1 1 d .
O3 O 0.0244(4) 0.4663(3) 0.2712(3) 0.0342(8) Uani 1 1 d .
O4 O 0.3375(4) 0.4854(3) 0.1924(3) 0.0348(8) Uani 1 1 d .
O5 O 0.1977(4) 0.5591(2) 0.4082(3) 0.0307(8) Uani 1 1 d .
O6 O -0.0132(4) 0.6543(3) 0.5167(3) 0.0301(8) Uani 1 1 d .
O7 O 0.6072(4) 0.4730(3) 0.3666(3) 0.0379(9) Uani 1 1 d .
H1W H 0.7120 0.4237 0.3813 0.057 Uiso 1 1 d R
H2W H 0.5747 0.5137 0.4105 0.057 Uiso 1 1 d R
O8 O 0.6230(4) 0.2974(3) 0.2720(3) 0.0384(8) Uani 1 1 d .
H4W H 0.6345 0.3348 0.2099 0.058 Uiso 1 1 d R
H3W H 0.6100 0.2324 0.2735 0.058 Uiso 1 1 d R
O9 O 0.2276(5) 0.2366(3) 0.3223(3) 0.0387(9) Uani 1 1 d .
H5W H 0.3333 0.1831 0.3172 0.058 Uiso 1 1 d R
H6W H 0.1871 0.2807 0.2621 0.058 Uiso 1 1 d R
O10 O 0.8906(5) 0.1348(3) 0.3856(4) 0.0478(10) Uani 1 1 d G
H8W H 0.7790 0.1382 0.4281 0.072 Uiso 1 1 d G
H7W H 0.9228 0.0720 0.3707 0.072 Uiso 1 1 d G
N1 N 0.5248(6) -0.0480(3) 0.7384(4) 0.0375(10) Uani 1 1 d .
N2 N 0.1389(6) 0.6668(4) -0.0790(3) 0.0435(11) Uani 1 1 d .
N3 N 0.0052(6) 0.9480(3) 0.3047(4) 0.0358(10) Uani 1 1 d .
C1 C 0.4397(6) 0.2373(4) 0.5678(4) 0.0279(11) Uani 1 1 d .
C2 C 0.4456(6) 0.1458(4) 0.6641(4) 0.0237(10) Uani 1 1 d .
C3 C 0.5230(7) 0.0368(4) 0.6574(4) 0.0302(11) Uani 1 1 d .
H3 H 0.5765 0.0227 0.5923 0.036 Uiso 1 1 calc R
C4 C 0.4464(7) -0.0273(4) 0.8312(4) 0.0401(13) Uani 1 1 d .
H4 H 0.4438 -0.0855 0.8891 0.048 Uiso 1 1 calc R
C5 C 0.3695(7) 0.0782(4) 0.8430(4) 0.0361(12) Uani 1 1 d .
C6 C 0.3682(7) 0.1664(4) 0.7606(4) 0.0339(12) Uani 1 1 d .
H6 H 0.3167 0.2378 0.7693 0.041 Uiso 1 1 calc R
C7 C 0.1459(7) 0.5015(4) 0.1933(4) 0.0267(11) Uani 1 1 d .
C8 C 0.0655(6) 0.5710(4) 0.0967(4) 0.0247(10) Uani 1 1 d .
C9 C 0.1979(7) 0.6059(4) 0.0085(4) 0.0366(13) Uani 1 1 d .
H9 H 0.3378 0.5855 0.0104 0.044 Uiso 1 1 calc R
C10 C -0.0618(8) 0.6983(4) -0.0797(4) 0.0430(14) Uani 1 1 d .
H10 H -0.1080 0.7424 -0.1396 0.052 Uiso 1 1 calc R
C11 C -0.2011(7) 0.6671(4) 0.0056(4) 0.0356(13) Uani 1 1 d .
C12 C -0.1443(7) 0.6022(4) 0.0961(4) 0.0329(12) Uani 1 1 d .
H12 H -0.2401 0.5802 0.1536 0.039 Uiso 1 1 calc R
C13 C 0.0934(6) 0.6453(4) 0.4310(4) 0.0228(10) Uani 1 1 d .
C14 C 0.0964(6) 0.7506(4) 0.3480(4) 0.0229(10) Uani 1 1 d .
C15 C 0.0142(6) 0.8512(4) 0.3735(4) 0.0275(11) Uani 1 1 d .
H15 H -0.0380 0.8515 0.4425 0.033 Uiso 1 1 calc R
C16 C 0.0770(7) 0.9469(4) 0.2062(5) 0.0414(14) Uani 1 1 d .
H16 H 0.0692 1.0130 0.1568 0.050 Uiso 1 1 calc R
C17 C 0.1627(8) 0.8495(5) 0.1756(4) 0.0400(13) Uani 1 1 d .
C18 C 0.1779(7) 0.7490(4) 0.2469(4) 0.0335(12) Uani 1 1 d .
H18 H 0.2404 0.6835 0.2269 0.040 Uiso 1 1 calc R
F1 F 0.2905(6) 0.0942(3) 0.9393(3) 0.0729(11) Uani 1 1 d .
F2 F -0.4041(4) 0.7022(3) -0.0003(3) 0.0655(10) Uani 1 1 d .
F3 F 0.2331(6) 0.8524(3) 0.0750(3) 0.0767(11) Uani 1 1 d .

loop_
_atom_site_aniso_label
_atom_site_aniso_U_11
_atom_site_aniso_U_22
_atom_site_aniso_U_33
_atom_site_aniso_U_23
_atom_site_aniso_U_13
_atom_site_aniso_U_12
Eu1 0.02082(13) 0.01734(14) 0.01834(14) -0.00211(10) -0.00159(9) -0.00131(9)
O1 0.047(2) 0.022(2) 0.047(2) -0.0054(18) -0.0128(18) -0.0033(16)
O2 0.045(2) 0.034(2) 0.025(2) -0.0010(17) -0.0026(16) 0.0057(16)
O3 0.0274(17) 0.044(2) 0.0220(19) 0.0065(17) -0.0023(15) -0.0067(16)
O4 0.0257(18) 0.043(2) 0.029(2) 0.0010(17) -0.0053(15) -0.0039(15)
O5 0.0351(18) 0.0169(18) 0.037(2) -0.0087(16) -0.0019(15) -0.0002(14)
O6 0.0287(17) 0.0278(19) 0.028(2) -0.0040(16) 0.0051(15) -0.0051(14)
O7 0.0256(17) 0.039(2) 0.054(3) -0.021(2) -0.0051(16) -0.0046(15)
O8 0.043(2) 0.033(2) 0.025(2) -0.0019(17) 0.0082(16) 0.0018(17)
O9 0.039(2) 0.031(2) 0.049(3) -0.0183(19) -0.0091(17) 0.0013(16)
O10 0.040(2) 0.034(2) 0.069(3) -0.020(2) 0.001(2) -0.0051(18)
N1 0.040(2) 0.021(2) 0.042(3) 0.002(2) -0.004(2) -0.0021(19)
N2 0.048(3) 0.046(3) 0.025(3) 0.007(2) -0.005(2) -0.004(2)
N3 0.041(2) 0.021(2) 0.045(3) -0.002(2) -0.012(2) -0.0075(19)
C1 0.018(2) 0.032(3) 0.033(3) 0.000(2) -0.009(2) -0.009(2)
C2 0.020(2) 0.026(3) 0.026(3) -0.002(2) -0.008(2) -0.0053(19)
C3 0.034(3) 0.027(3) 0.025(3) -0.005(2) 0.000(2) -0.003(2)
C4 0.047(3) 0.035(3) 0.030(3) 0.008(3) -0.005(3) -0.010(3)
C5 0.048(3) 0.039(3) 0.019(3) -0.006(2) -0.001(2) -0.009(3)
C6 0.037(3) 0.032(3) 0.035(3) -0.011(3) -0.005(2) -0.008(2)
C7 0.032(3) 0.026(3) 0.023(3) -0.008(2) -0.003(2) -0.006(2)
C8 0.026(2) 0.026(3) 0.022(3) -0.007(2) -0.001(2) -0.005(2)
C9 0.033(3) 0.045(3) 0.029(3) -0.005(3) -0.006(2) -0.004(2)
C10 0.052(3) 0.040(3) 0.031(3) 0.003(3) -0.016(3) 0.000(3)
C11 0.028(3) 0.036(3) 0.043(4) -0.008(3) -0.019(2) 0.005(2)
C12 0.033(3) 0.032(3) 0.030(3) -0.004(2) -0.003(2) -0.005(2)
C13 0.016(2) 0.026(3) 0.028(3) -0.006(2) -0.004(2) -0.007(2)
C14 0.017(2) 0.023(3) 0.026(3) -0.002(2) -0.0006(19) -0.0046(19)
C15 0.027(2) 0.023(3) 0.032(3) -0.006(2) -0.003(2) -0.007(2)
C16 0.039(3) 0.030(3) 0.049(4) 0.005(3) -0.007(3) -0.012(2)
C17 0.043(3) 0.041(3) 0.028(3) 0.003(3) 0.006(2) -0.017(3)
C18 0.032(3) 0.029(3) 0.034(3) -0.003(2) 0.003(2) -0.007(2)
F1 0.113(3) 0.070(3) 0.026(2) -0.0116(19) 0.0058(19) -0.013(2)
F2 0.0414(18) 0.074(3) 0.073(3) 0.005(2) -0.0295(18) 0.0008(17)
F3 0.117(3) 0.062(3) 0.029(2) 0.0059(19) 0.017(2) -0.017(2)

loop_
_atom_type_symbol
_atom_type_description
_atom_type_scat_dispersion_real
_atom_type_scat_dispersion_imag
_atom_type_scat_source
C C 0.0033 0.0016 'International Tables Vol C Tables 4.2.6.8 and 6.1.1.4'
H H 0.0000 0.0000 'International Tables Vol C Tables 4.2.6.8 and 6.1.1.4'
Eu Eu -0.1578 3.6682 'International Tables Vol C Tables 4.2.6.8 and 6.1.1.4'
F F 0.0171 0.0103 'International Tables Vol C Tables 4.2.6.8 and 6.1.1.4'
N N 0.0061 0.0033 'International Tables Vol C Tables 4.2.6.8 and 6.1.1.4'
O O 0.0106 0.0060 'International Tables Vol C Tables 4.2.6.8 and 6.1.1.4'

loop_
_geom_angle_atom_site_label_1
_geom_angle_atom_site_label_2
_geom_angle_atom_site_label_3
_geom_angle
_geom_angle_site_symmetry_1
_geom_angle_site_symmetry_3
O5 Eu1 O6 83.02(11) . 2_566
O5 Eu1 O9 144.11(10) . .
O6 Eu1 O9 73.31(11) 2_566 .
O5 Eu1 O8 135.93(11) . .
O6 Eu1 O8 141.05(11) 2_566 .
O9 Eu1 O8 71.81(11) . .
O5 Eu1 O7 70.17(10) . .
O6 Eu1 O7 140.26(11) 2_566 .
O9 Eu1 O7 142.86(11) . .
O8 Eu1 O7 71.11(11) . .
O5 Eu1 O4 84.07(11) . .
O6 Eu1 O4 123.86(10) 2_566 .
O9 Eu1 O4 87.13(11) . .
O8 Eu1 O4 71.01(11) . .
O7 Eu1 O4 82.89(11) . .
O5 Eu1 O2 130.58(11) . .
O6 Eu1 O2 85.99(11) 2_566 .
O9 Eu1 O2 75.03(11) . .
O8 Eu1 O2 68.74(11) . .
O7 Eu1 O2 89.71(11) . .
O4 Eu1 O2 139.31(11) . .
O5 Eu1 O3 75.78(10) . .
O6 Eu1 O3 71.75(11) 2_566 .
O9 Eu1 O3 71.42(11) . .
O8 Eu1 O3 111.99(11) . .
O7 Eu1 O3 125.65(11) . .
O4 Eu1 O3 52.11(10) . .
O2 Eu1 O3 143.78(11) . .
O5 Eu1 O1 81.59(11) . .
O6 Eu1 O1 69.63(10) 2_566 .
O9 Eu1 O1 113.47(11) . .
O8 Eu1 O1 109.70(10) . .
O7 Eu1 O1 77.67(11) . .
O4 Eu1 O1 158.85(10) . .
O2 Eu1 O1 49.58(10) . .
O3 Eu1 O1 137.07(10) . .
O5 Eu1 H6W 130.4 . .
O6 Eu1 H6W 80.0 2_566 .
O9 Eu1 H6W 20.1 . .
O8 Eu1 H6W 73.2 . .
O7 Eu1 H6W 139.7 . .
O4 Eu1 H6W 68.3 . .
O2 Eu1 H6W 94.3 . .
O3 Eu1 H6W 54.7 . .
O1 Eu1 H6W 132.7 . .
C1 O1 Eu1 88.4(3) . .
C1 O2 Eu1 97.8(3) . .
C7 O3 Eu1 90.6(3) . .
C7 O4 Eu1 94.7(3) . .
C13 O5 Eu1 166.6(3) . .
C13 O6 Eu1 142.8(3) . 2_566
Eu1 O7 H1W 109.7 . .
Eu1 O7 H2W 109.3 . .
H1W O7 H2W 109.1 . .
Eu1 O8 H4W 109.2 . .
Eu1 O8 H3W 109.2 . .
H4W O8 H3W 109.4 . .
Eu1 O9 H5W 110.5 . .
Eu1 O9 H6W 94.4 . .
H5W O9 H6W 117.8 . .
H8W O10 H7W 109.5 . .
C3 N1 C4 117.7(4) . .
C9 N2 C10 117.3(5) . .
C16 N3 C15 117.8(5) . .
O1 C1 O2 122.4(5) . .
O1 C1 C2 119.6(5) . .
O2 C1 C2 117.8(4) . .
C6 C2 C3 117.9(5) . .
C6 C2 C1 121.4(4) . .
C3 C2 C1 120.7(4) . .
N1 C3 C2 123.8(5) . .
N1 C3 H3 118.1 . .
C2 C3 H3 118.1 . .
N1 C4 C5 121.2(5) . .
N1 C4 H4 119.4 . .
C5 C4 H4 119.4 . .
F1 C5 C6 119.6(5) . .
F1 C5 C4 118.6(5) . .
C6 C5 C4 121.8(5) . .
C5 C6 C2 117.6(5) . .
C5 C6 H6 121.2 . .
C2 C6 H6 121.2 . .
O3 C7 O4 122.6(4) . .
O3 C7 C8 120.0(4) . .
O4 C7 C8 117.4(4) . .
C9 C8 C12 118.8(5) . .
C9 C8 C7 120.7(4) . .
C12 C8 C7 120.4(4) . .
N2 C9 C8 124.1(4) . .
N2 C9 H9 117.9 . .
C8 C9 H9 117.9 . .
N2 C10 C11 121.3(5) . .
N2 C10 H10 119.3 . .
C11 C10 H10 119.3 . .
F2 C11 C10 118.3(5) . .
F2 C11 C12 119.2(5) . .
C10 C11 C12 122.5(4) . .
C11 C12 C8 115.9(5) . .
C11 C12 H12 122.1 . .
C8 C12 H12 122.1 . .
O5 C13 O6 126.5(5) . .
O5 C13 C14 117.2(4) . .
O6 C13 C14 116.2(4) . .
C18 C14 C15 118.7(5) . .
C18 C14 C13 121.5(4) . .
C15 C14 C13 119.8(4) . .
N3 C15 C14 123.8(5) . .
N3 C15 H15 118.1 . .
C14 C15 H15 118.1 . .
N3 C16 C17 121.3(5) . .
N3 C16 H16 119.4 . .
C17 C16 H16 119.4 . .
F3 C17 C16 119.2(5) . .
F3 C17 C18 119.6(5) . .
C16 C17 C18 121.2(5) . .
C14 C18 C17 117.1(5) . .
C14 C18 H18 121.5 . .
C17 C18 H18 121.5 . .

loop_
_geom_bond_atom_site_label_1
_geom_bond_atom_site_label_2
_geom_bond_distance
_geom_bond_site_symmetry_2
Eu1 O5 2.325(3) .
Eu1 O6 2.356(3) 2_566
Eu1 O9 2.436(3) .
Eu1 O8 2.443(3) .
Eu1 O7 2.444(3) .
Eu1 O4 2.458(3) .
Eu1 O2 2.509(3) .
Eu1 O3 2.557(3) .
Eu1 O1 2.720(4) .
Eu1 H6W 2.6687 .
O1 C1 1.246(5) .
O2 C1 1.266(6) .
O3 C7 1.245(5) .
O4 C7 1.268(5) .
O5 C13 1.243(5) .
O6 C13 1.252(5) .
O6 Eu1 2.356(3) 2_566
O7 H1W 0.8559 .
O7 H2W 0.8558 .
O8 H4W 0.8508 .
O8 H3W 0.8510 .
O9 H5W 0.8756 .
O9 H6W 0.9195 .
O10 H8W 0.8500 .
O10 H7W 0.8499 .
N1 C3 1.327(6) .
N1 C4 1.331(6) .
N2 C9 1.325(6) .
N2 C10 1.332(6) .
N3 C16 1.328(7) .
N3 C15 1.338(6) .
C1 C2 1.509(6) .
C2 C6 1.376(6) .
C2 C3 1.393(6) .
C3 H3 0.9300 .
C4 C5 1.369(7) .
C4 H4 0.9300 .
C5 F1 1.356(6) .
C5 C6 1.364(7) .
C6 H6 0.9300 .
C7 C8 1.511(6) .
C8 C9 1.373(6) .
C8 C12 1.391(6) .
C9 H9 0.9300 .
C10 C11 1.364(7) .
C10 H10 0.9300 .
C11 F2 1.362(5) .
C11 C12 1.366(7) .
C12 H12 0.9300 .
C13 C14 1.513(6) .
C14 C18 1.372(6) .
C14 C15 1.383(6) .
C15 H15 0.9300 .
C16 C17 1.379(7) .
C16 H16 0.9300 .
C17 F3 1.343(6) .
C17 C18 1.388(7) .
C18 H18 0.9300 .

loop_
_geom_hbond_atom_site_label_D
_geom_hbond_atom_site_label_H
_geom_hbond_atom_site_label_A
_geom_hbond_distance_DH
_geom_hbond_distance_HA
_geom_hbond_distance_DA
_geom_hbond_angle_DHA
_geom_hbond_site_symmetry_A
O8 H4W N2 0.85 2.09 2.758(5) 134.9 2_665
O7 H2W O1 0.86 2.13 2.830(4) 138.4 2_666
O7 H1W O3 0.86 2.41 2.846(4) 112.6 1_655

loop_
_geom_torsion_atom_site_label_1
_geom_torsion_atom_site_label_2
_geom_torsion_atom_site_label_3
_geom_torsion_atom_site_label_4
_geom_torsion
_geom_torsion_site_symmetry_1
O5 Eu1 O1 C1 -179.4(3) .
O6 Eu1 O1 C1 95.0(3) 2_566
O9 Eu1 O1 C1 34.6(3) .
O8 Eu1 O1 C1 -43.5(3) .
O7 Eu1 O1 C1 -108.0(3) .
O4 Eu1 O1 C1 -131.6(3) .
O2 Eu1 O1 C1 -7.6(2) .
O3 Eu1 O1 C1 122.2(3) .
O5 Eu1 O2 C1 18.4(3) .
O6 Eu1 O2 C1 -58.9(3) 2_566
O9 Eu1 O2 C1 -132.7(3) .
O8 Eu1 O2 C1 151.3(3) .
O7 Eu1 O2 C1 81.6(3) .
O4 Eu1 O2 C1 160.3(2) .
O3 Eu1 O2 C1 -110.1(3) .
O1 Eu1 O2 C1 7.6(2) .
O5 Eu1 O3 C7 92.9(3) .
O6 Eu1 O3 C7 -179.9(3) 2_566
O9 Eu1 O3 C7 -101.9(3) .
O8 Eu1 O3 C7 -41.3(3) .
O7 Eu1 O3 C7 40.6(3) .
O4 Eu1 O3 C7 -0.7(2) .
O2 Eu1 O3 C7 -125.0(3) .
O1 Eu1 O3 C7 153.3(2) .
O5 Eu1 O4 C7 -75.9(3) .
O6 Eu1 O4 C7 1.6(3) 2_566
O9 Eu1 O4 C7 69.3(3) .
O8 Eu1 O4 C7 141.0(3) .
O7 Eu1 O4 C7 -146.6(3) .
O2 Eu1 O4 C7 132.2(3) .
O3 Eu1 O4 C7 0.7(2) .
O1 Eu1 O4 C7 -123.3(3) .
O6 Eu1 O5 C13 -22.6(14) 2_566
O9 Eu1 O5 C13 25.9(15) .
O8 Eu1 O5 C13 157.4(13) .
O7 Eu1 O5 C13 -172.8(14) .
O4 Eu1 O5 C13 102.7(14) .
O2 Eu1 O5 C13 -101.2(14) .
O3 Eu1 O5 C13 50.3(14) .
O1 Eu1 O5 C13 -92.9(14) .
Eu1 O1 C1 O2 13.7(4) .
Eu1 O1 C1 C2 -160.8(3) .
Eu1 O2 C1 O1 -15.1(4) .
Eu1 O2 C1 C2 159.5(3) .
O1 C1 C2 C6 2.3(6) .
O2 C1 C2 C6 -172.5(4) .
O1 C1 C2 C3 179.7(4) .
O2 C1 C2 C3 5.0(6) .
C4 N1 C3 C2 0.5(7) .
C6 C2 C3 N1 0.5(6) .
C1 C2 C3 N1 -177.0(4) .
C3 N1 C4 C5 -1.0(7) .
N1 C4 C5 F1 179.6(4) .
N1 C4 C5 C6 0.5(8) .
F1 C5 C6 C2 -178.5(4) .
C4 C5 C6 C2 0.5(7) .
C3 C2 C6 C5 -1.0(6) .
C1 C2 C6 C5 176.5(4) .
Eu1 O3 C7 O4 1.3(4) .
Eu1 O3 C7 C8 -175.7(4) .
Eu1 O4 C7 O3 -1.3(5) .
Eu1 O4 C7 C8 175.7(3) .
O3 C7 C8 C9 -176.7(4) .
O4 C7 C8 C9 6.1(6) .
O3 C7 C8 C12 4.2(7) .
O4 C7 C8 C12 -172.9(4) .
C10 N2 C9 C8 2.0(8) .
C12 C8 C9 N2 -1.1(8) .
C7 C8 C9 N2 179.9(5) .
C9 N2 C10 C11 -1.4(8) .
N2 C10 C11 F2 180.0(4) .
N2 C10 C11 C12 -0.1(8) .
F2 C11 C12 C8 -179.0(4) .
C10 C11 C12 C8 1.1(7) .
C9 C8 C12 C11 -0.5(7) .
C7 C8 C12 C11 178.6(4) .
Eu1 O5 C13 O6 61.5(16) .
Eu1 O5 C13 C14 -119.3(13) .
Eu1 O6 C13 O5 -72.8(7) 2_566
Eu1 O6 C13 C14 108.1(5) 2_566
O5 C13 C14 C18 12.1(6) .
O6 C13 C14 C18 -168.7(4) .
O5 C13 C14 C15 -168.5(4) .
O6 C13 C14 C15 10.7(6) .
C16 N3 C15 C14 1.0(6) .
C18 C14 C15 N3 1.4(6) .
C13 C14 C15 N3 -178.1(4) .
C15 N3 C16 C17 -1.6(7) .
N3 C16 C17 F3 179.9(4) .
N3 C16 C17 C18 -0.2(7) .
C15 C14 C18 C17 -3.0(6) .
C13 C14 C18 C17 176.4(4) .
F3 C17 C18 C14 -177.6(4) .
C16 C17 C18 C14 2.6(7) .
